data_2023525
loop_
_publ_author_name
'Parry, Christian S.'
'Abraham, Alex R.'
'Kwofie, Samuel K.'
'Wilson, Michael D.'
'Ramadhar, Timothy R.'
'Butcher, Raymond J.'

_publ_section_title
;
 Syntheses and structures of dinuclear zinc(II) acetate-bridged
 coordination compounds with the aromatic Schiff base chelators
 N,N-dimethyl-2-[phenyl(pyridin-2-yl)methylidene]hydrazine-1-carbothioamide
 and N-ethyl-2-[phenyl(pyridin-2-yl)methylidene]hydrazine-1-carbothioamide
;
_journal_coeditor_code HB8133
_journal_issue 7
_journal_name_full 'Acta Crystallographica Section E Crystallographic Communications'
_journal_paper_doi 10.1107/S2056989025005407
_journal_volume 81
_journal_year 2025
_chemical_formula_iupac '[Zn2 (C15 H15 N4 S)2 (C2 H3 O2)2]'
_chemical_formula_moiety 'C34 H36 N8 O4 S2 Zn2'
_chemical_formula_sum 'C34 H36 N8 O4 S2 Zn2'
_chemical_formula_weight 815.57
_chemical_name_systematic
Di-\m-acetato-bis({<i>N</i>,<i>N</i>-dimethyl-2-[phenyl(pyridin-2-yl)methylidene]hydrazine-1-carbothioamidato}zinc(II))
_space_group_crystal_system monoclinic
_space_group_IT_number 14
_space_group_name_Hall '-P 2ybc'
_space_group_name_H-M_alt 'P 1 21/c 1'
_atom_sites_solution_hydrogens geom
_atom_sites_solution_primary dual
_audit_creation_method
;
Olex2 1.5
(compiled 2024.02.16 svn.r378c4104 for OlexSys, GUI svn.r6928)
;
_cell_angle_alpha 90
_cell_angle_beta 91.3420(10)
_cell_angle_gamma 90
_cell_formula_units_Z 2
_cell_length_a 10.83840(10)
_cell_length_b 20.0381(2)
_cell_length_c 8.29140(10)
_cell_measurement_reflns_used 16893
_cell_measurement_temperature 295.8(3)
_cell_measurement_theta_max 75.5990
_cell_measurement_theta_min 4.0430
_cell_volume 1800.24(3)
_computing_cell_refinement
;
CrysAlisPro 1.171.42.49 (Rigaku OD, 2022)
;
_computing_data_collection
;
CrysAlisPro 1.171.42.49 (Rigaku OD, 2022)
;
_computing_data_reduction
;
CrysAlisPro 1.171.42.49 (Rigaku OD, 2022)
;
_computing_molecular_graphics
;
Olex2 1.5 (Dolomanov et al., 2009)
;
_computing_publication_material
;
Olex2 1.5 (Dolomanov et al., 2009)
;
_computing_structure_refinement
;
<i>SHELXL2019/2</i> (Sheldrick, 2015b)
;
_computing_structure_solution
;
<i>SHELXT</i> (Sheldrick, 2015a)
;
_diffrn_ambient_temperature 295.8(3)
_diffrn_detector 'Hybrid Pixel Array Detector'
_diffrn_detector_area_resol_mean 10.0000
_diffrn_measured_fraction_theta_full 1.000
_diffrn_measured_fraction_theta_max 0.980
_diffrn_measurement_device 'four-circle diffractometer'
_diffrn_measurement_device_type 'XtaLAB Synergy, Dualflex, HyPix'
_diffrn_measurement_method '\w scans'
_diffrn_radiation_monochromator mirror
_diffrn_radiation_probe x-ray
_diffrn_radiation_type 'Cu K\a'
_diffrn_radiation_wavelength 1.54184
_diffrn_reflns_av_unetI/netI 0.0142
_diffrn_reflns_limit_h_max 13
_diffrn_reflns_limit_h_min -13
_diffrn_reflns_limit_k_max 25
_diffrn_reflns_limit_k_min -24
_diffrn_reflns_limit_l_max 10
_diffrn_reflns_limit_l_min -10
_diffrn_reflns_number 8417
_diffrn_reflns_theta_full 67.684
_diffrn_reflns_theta_max 76.284
_diffrn_reflns_theta_min 4.080
_diffrn_source 'micro-focus sealed X-ray tube'
_exptl_absorpt_coefficient_mu 3.133
_exptl_absorpt_correction_T_max 0.849
_exptl_absorpt_correction_T_min 0.736
_exptl_absorpt_correction_type gaussian
_exptl_absorpt_process_details
;
(CrysAlisPro; Rigaku OD, 2022)
;
_exptl_crystal_colour orange
_exptl_crystal_density_diffrn 1.505
_exptl_crystal_description prism
_exptl_crystal_F_000 840
_exptl_crystal_size_max 0.162
_exptl_crystal_size_mid 0.076
_exptl_crystal_size_min 0.06
_refine_diff_density_max 0.572
_refine_diff_density_min -1.010
_refine_ls_extinction_method none
_refine_ls_goodness_of_fit_ref 1.049
_refine_ls_hydrogen_treatment constr
_refine_ls_matrix_type full
_refine_ls_number_parameters 244
_refine_ls_number_reflns 8417
_refine_ls_number_restraints 6
_refine_ls_restrained_S_all 1.049
_refine_ls_R_factor_all 0.0783
_refine_ls_R_factor_gt 0.0687
_refine_ls_shift/su_max 0.001
_refine_ls_shift/su_mean 0.000
_refine_ls_structure_factor_coef Fsqd
_refine_ls_weighting_details 'w=1/[\s^2^(Fo^2^)+(0.1154P)^2^+1.5821P] where P=(Fo^2^+2Fc^2^)/3'
_refine_ls_weighting_scheme calc
_refine_ls_wR_factor_gt 0.2048
_refine_ls_wR_factor_ref 0.2166
_reflns_number_gt 7097
_reflns_number_total 8417
_reflns_threshold_expression 'I > 2\s(I)'
_cod_data_source_file hb8133.cif
_cod_data_source_block I
_cod_database_code 2023525
_shelx_space_group_comment
;
The symmetry employed for this shelxl refinement is uniquely defined
by the following loop, which should always be used as a source of
symmetry information in preference to the above space-group names.
They are only intended as comments.
;
_shelx_estimated_absorpt_t_min 0.631
_shelx_estimated_absorpt_t_max 0.834

loop_
_space_group_symop_operation_xyz
'x, y, z'
'-x, y+1/2, -z+1/2'
'-x, -y, -z'
'x, -y-1/2, z-1/2'

loop_
_atom_site_type_symbol
_atom_site_label
_atom_site_fract_x
_atom_site_fract_y
_atom_site_fract_z
_atom_site_U_iso_or_equiv
_atom_site_adp_type
_atom_site_calc_flag
_atom_site_occupancy
_atom_site_disorder_assembly
_atom_site_disorder_group
Zn Zn1 -0.12170(6) 0.44522(3) 0.57934(7) 0.0620(3) Uani d 1 . .
S S1 -0.01854(11) 0.34367(8) 0.5248(2) 0.0798(4) Uani d 1 . .
N N1 -0.2602(3) 0.37741(17) 0.6499(4) 0.0536(8) Uani d 1 . .
N N2 -0.2478(3) 0.31082(16) 0.6317(5) 0.0547(8) Uani d 1 . .
N N3 -0.1212(4) 0.2251(2) 0.5758(6) 0.0748(12) Uani d 1 . .
N N4 -0.2609(5) 0.50729(19) 0.6857(5) 0.0677(10) Uani d 1 . .
C C1 -0.3636(5) 0.4755(2) 0.7234(5) 0.0601(10) Uani d 1 . .
C C2 -0.4601(6) 0.5100(3) 0.7907(8) 0.0817(16) Uani d 1 . .
H H2 -0.532393 0.487759 0.816378 0.098 Uiso calc 1 . .
C C3 -0.4488(9) 0.5777(3) 0.8195(9) 0.101(2) Uani d 1 . .
H H3 -0.513822 0.601271 0.863438 0.122 Uiso calc 1 . .
C C4 -0.3429(9) 0.6096(3) 0.7837(8) 0.099(2) Uani d 1 . .
H H4 -0.333412 0.654999 0.803916 0.119 Uiso calc 1 . .
C C5 -0.2483(8) 0.5725(3) 0.7156(7) 0.0875(19) Uani d 1 . .
H H5 -0.174815 0.593646 0.690438 0.105 Uiso calc 1 . .
C C6 -0.4746(4) 0.3618(2) 0.7337(5) 0.0530(9) Uani d 1 . .
C C7 -0.4657(5) 0.3067(2) 0.8357(6) 0.0615(10) Uani d 1 . .
H H7 -0.389071 0.293653 0.877574 0.074 Uiso calc 1 . .
C C8 -0.5704(6) 0.2714(3) 0.8748(8) 0.0812(17) Uani d 1 . .
H H8 -0.564362 0.235186 0.944869 0.097 Uiso calc 1 . .
C C9 -0.6835(6) 0.2896(4) 0.8104(11) 0.101(3) Uani d 1 . .
H H9 -0.753922 0.266196 0.838511 0.121 Uiso calc 1 . .
C C10 -0.6930(5) 0.3419(4) 0.7054(10) 0.094(2) Uani d 1 . .
H H10 -0.769334 0.352862 0.658977 0.113 Uiso calc 1 . .
C C11 -0.5889(5) 0.3791(3) 0.6674(7) 0.0726(13) Uani d 1 . .
H H11 -0.596052 0.415381 0.597929 0.087 Uiso calc 1 . .
C C12 -0.3637(4) 0.4022(2) 0.6978(5) 0.0523(9) Uani d 1 . .
C C13 -0.1374(4) 0.2914(2) 0.5811(5) 0.0606(10) Uani d 1 . .
C C14 -0.2110(6) 0.1788(3) 0.6350(8) 0.0811(15) Uani d 1 . .
H H14A -0.280989 0.202972 0.673169 0.122 Uiso calc 1 . .
H H14B -0.174896 0.153228 0.721951 0.122 Uiso calc 1 . .
H H14C -0.236959 0.149318 0.549520 0.122 Uiso calc 1 . .
C C15 -0.0079(7) 0.1946(4) 0.5192(11) 0.107(2) Uani d 1 . .
H H15A 0.046817 0.186037 0.609514 0.161 Uiso calc 1 . .
H H15B 0.031277 0.224407 0.445524 0.161 Uiso calc 1 . .
H H15C -0.027236 0.153412 0.465239 0.161 Uiso calc 1 . .
O O1 -0.0062(5) 0.4927(4) 0.7356(7) 0.0946(18) Uani d 0.756(6) A 1
O O2 0.1716(5) 0.5131(3) 0.6323(6) 0.0787(15) Uani d 0.756(6) A 1
C C16 0.1073(7) 0.4970(7) 0.7512(8) 0.0500(16) Uani d 0.756(6) A 1
C C17 0.1712(9) 0.4881(5) 0.9105(9) 0.076(2) Uani d 0.756(6) A 1
H H17A 0.246371 0.513441 0.913051 0.114 Uiso calc 0.756(6) A 1
H H17B 0.189858 0.441711 0.926914 0.114 Uiso calc 0.756(6) A 1
H H17C 0.118602 0.503386 0.994452 0.114 Uiso calc 0.756(6) A 1
O O1A 0.0452(14) 0.4995(11) 0.601(2) 0.0946(18) Uani d 0.244(6) A 2
O O2A 0.2194(16) 0.5302(11) 0.678(2) 0.0787(15) Uani d 0.244(6) A 2
C C16A 0.120(3) 0.502(2) 0.715(4) 0.0500(16) Uani d 0.244(6) A 2
C C17A 0.122(3) 0.4713(16) 0.875(3) 0.076(2) Uani d 0.244(6) A 2
H H17D 0.202769 0.453691 0.899451 0.114 Uiso calc 0.244(6) A 2
H H17E 0.062579 0.435778 0.877541 0.114 Uiso calc 0.244(6) A 2
H H17F 0.101735 0.504297 0.954302 0.114 Uiso calc 0.244(6) A 2

loop_
_atom_site_aniso_label
_atom_site_aniso_U_11
_atom_site_aniso_U_22
_atom_site_aniso_U_33
_atom_site_aniso_U_12
_atom_site_aniso_U_13
_atom_site_aniso_U_23
Zn1 0.0618(4) 0.0728(4) 0.0514(4) -0.0222(3) -0.0024(3) 0.0105(2)
S1 0.0484(6) 0.1006(10) 0.0910(10) -0.0045(5) 0.0119(6) 0.0123(7)
N1 0.0529(18) 0.0538(17) 0.0539(19) -0.0059(13) -0.0001(15) 0.0022(14)
N2 0.0465(17) 0.0509(17) 0.067(2) -0.0003(13) 0.0030(15) 0.0026(14)
N3 0.064(2) 0.074(3) 0.087(3) 0.0191(18) 0.005(2) 0.002(2)
N4 0.097(3) 0.0536(19) 0.052(2) -0.0192(18) -0.0040(19) 0.0056(15)
C1 0.080(3) 0.054(2) 0.046(2) -0.0020(19) 0.000(2) 0.0037(16)
C2 0.105(4) 0.058(3) 0.084(4) 0.005(3) 0.019(3) -0.007(2)
C3 0.151(7) 0.059(3) 0.095(4) 0.019(4) 0.018(4) -0.004(3)
C4 0.175(8) 0.046(2) 0.077(4) -0.006(3) 0.005(4) -0.002(2)
C5 0.142(6) 0.057(3) 0.062(3) -0.028(3) -0.008(3) 0.011(2)
C6 0.049(2) 0.057(2) 0.053(2) -0.0027(15) 0.0048(17) -0.0061(16)
C7 0.063(3) 0.062(2) 0.059(3) -0.0090(18) 0.006(2) 0.0016(18)
C8 0.091(4) 0.066(3) 0.088(4) -0.021(3) 0.032(3) -0.009(2)
C9 0.067(3) 0.096(4) 0.141(6) -0.030(3) 0.045(4) -0.052(4)
C10 0.047(2) 0.105(5) 0.131(6) 0.000(3) 0.003(3) -0.052(4)
C11 0.059(3) 0.078(3) 0.080(3) 0.012(2) -0.006(2) -0.014(2)
C12 0.052(2) 0.054(2) 0.050(2) -0.0024(16) 0.0000(17) 0.0023(16)
C13 0.054(2) 0.070(3) 0.058(3) 0.0034(18) -0.0021(19) 0.0053(19)
C14 0.080(3) 0.059(3) 0.103(4) 0.009(2) -0.015(3) 0.008(3)
C15 0.087(4) 0.104(5) 0.131(6) 0.040(4) 0.020(4) -0.007(4)
O1 0.059(3) 0.153(5) 0.072(3) -0.036(3) 0.008(2) -0.036(3)
O2 0.051(3) 0.123(4) 0.061(3) -0.003(3) -0.005(2) 0.024(3)
C16 0.055(3) 0.052(3) 0.043(4) 0.004(2) 0.005(3) -0.003(4)
C17 0.081(6) 0.096(6) 0.050(4) 0.011(4) 0.002(3) 0.005(3)
O1A 0.059(3) 0.153(5) 0.072(3) -0.036(3) 0.008(2) -0.036(3)
O2A 0.051(3) 0.123(4) 0.061(3) -0.003(3) -0.005(2) 0.024(3)
C16A 0.055(3) 0.052(3) 0.043(4) 0.004(2) 0.005(3) -0.003(4)
C17A 0.081(6) 0.096(6) 0.050(4) 0.011(4) 0.002(3) 0.005(3)

loop_
_atom_type_symbol
_atom_type_description
_atom_type_scat_dispersion_real
_atom_type_scat_dispersion_imag
_atom_type_scat_source
C C 0.0181 0.0091 'International Tables Vol C Tables 4.2.6.8 and 6.1.1.4'
H H 0.0000 0.0000 'International Tables Vol C Tables 4.2.6.8 and 6.1.1.4'
N N 0.0311 0.0180 'International Tables Vol C Tables 4.2.6.8 and 6.1.1.4'
O O 0.0492 0.0322 'International Tables Vol C Tables 4.2.6.8 and 6.1.1.4'
S S 0.3331 0.5567 'International Tables Vol C Tables 4.2.6.8 and 6.1.1.4'
Zn Zn -1.5491 0.6778 'International Tables Vol C Tables 4.2.6.8 and 6.1.1.4'

loop_
_exptl_crystal_face_index_h
_exptl_crystal_face_index_k
_exptl_crystal_face_index_l
_exptl_crystal_face_perp_dist
-1 -1 0 0.0322
1 -2 0 0.0289
0 2 -1 0.0558
0 -2 1 0.0769
0 1 0 0.0340
0 -1 0 0.0440
0 2 1 0.0546
0 -2 -1 0.0636
-1 2 -2 0.0517
-1 1 1 0.0652
1 -1 -2 0.0753
-1 2 -2 0.0573
2 1 0 0.0317
-1 1 0 0.0403
-1 2 2 0.0613
1 1 0 0.0301
-1 2 0 0.0387

loop_
_geom_angle_atom_site_label_1
_geom_angle_atom_site_label_2
_geom_angle_atom_site_label_3
_geom_angle_site_symmetry_1
_geom_angle_site_symmetry_3
_geom_angle
_geom_angle_publ_flag
S1 Zn1 O2A . 3_566 101.9(5) ?
N1 Zn1 S1 . . 80.93(10) ?
N1 Zn1 N4 . . 75.53(14) ?
N1 Zn1 O2A . 3_566 94.4(4) ?
N4 Zn1 S1 . . 155.44(10) ?
N4 Zn1 O2A . 3_566 87.0(5) ?
O1 Zn1 S1 . . 103.8(2) ?
O1 Zn1 N1 . . 123.9(2) ?
O1 Zn1 N4 . . 84.0(2) ?
O1 Zn1 O1A . 3_566 87.6(4) ?
O1 Zn1 O2A . 3_566 136.5(6) ?
O2 Zn1 S1 3_566 . 108.03(19) ?
O2 Zn1 N1 3_566 . 109.3(2) ?
O2 Zn1 N4 3_566 . 86.6(2) ?
O2 Zn1 O1 3_566 . 121.0(3) ?
O2 Zn1 O1A 3_566 3_566 40.8(5) ?
O2 Zn1 O2A 3_566 3_566 15.7(5) ?
O1A Zn1 S1 . . 92.9(6) ?
O1A Zn1 S1 3_566 . 97.1(6) ?
O1A Zn1 N1 3_566 . 148.1(4) ?
O1A Zn1 N1 . . 156.5(6) ?
O1A Zn1 N4 . . 105.9(5) ?
O1A Zn1 N4 3_566 . 106.5(6) ?
O1A Zn1 O1A 3_566 . 54.9(8) ?
O1A Zn1 O2A . 3_566 109.1(7) ?
O1A Zn1 O2A 3_566 3_566 54.7(6) ?
C13 S1 Zn1 . . 96.33(16) ?
N2 N1 Zn1 . . 122.0(3) ?
C12 N1 Zn1 . . 117.6(3) ?
C12 N1 N2 . . 120.1(3) ?
C13 N2 N1 . . 114.6(3) ?
C13 N3 C14 . . 122.5(4) ?
C13 N3 C15 . . 122.4(5) ?
C14 N3 C15 . . 114.9(5) ?
C1 N4 Zn1 . . 114.7(3) ?
C1 N4 C5 . . 120.6(5) ?
C5 N4 Zn1 . . 124.7(4) ?
N4 C1 C2 . . 120.2(4) ?
N4 C1 C12 . . 116.0(4) ?
C2 C1 C12 . . 123.7(4) ?
C1 C2 H2 . . 120.2 ?
C1 C2 C3 . . 119.7(6) ?
C3 C2 H2 . . 120.2 ?
C2 C3 H3 . . 120.0 ?
C4 C3 C2 . . 119.9(6) ?
C4 C3 H3 . . 120.0 ?
C3 C4 H4 . . 120.9 ?
C3 C4 C5 . . 118.1(5) ?
C5 C4 H4 . . 120.9 ?
N4 C5 C4 . . 121.5(6) ?
N4 C5 H5 . . 119.2 ?
C4 C5 H5 . . 119.2 ?
C7 C6 C12 . . 120.6(4) ?
C11 C6 C7 . . 119.2(4) ?
C11 C6 C12 . . 120.3(4) ?
C6 C7 H7 . . 119.9 ?
C8 C7 C6 . . 120.2(5) ?
C8 C7 H7 . . 119.9 ?
C7 C8 H8 . . 119.9 ?
C9 C8 C7 . . 120.1(6) ?
C9 C8 H8 . . 119.9 ?
C8 C9 H9 . . 119.8 ?
C10 C9 C8 . . 120.4(5) ?
C10 C9 H9 . . 119.8 ?
C9 C10 H10 . . 119.8 ?
C9 C10 C11 . . 120.3(6) ?
C11 C10 H10 . . 119.8 ?
C6 C11 C10 . . 119.8(6) ?
C6 C11 H11 . . 120.1 ?
C10 C11 H11 . . 120.1 ?
N1 C12 C1 . . 115.1(4) ?
N1 C12 C6 . . 124.2(4) ?
C1 C12 C6 . . 120.6(4) ?
N2 C13 S1 . . 125.9(4) ?
N2 C13 N3 . . 114.7(4) ?
N3 C13 S1 . . 119.4(3) ?
N3 C14 H14A . . 109.5 ?
N3 C14 H14B . . 109.5 ?
N3 C14 H14C . . 109.5 ?
H14A C14 H14B . . 109.5 ?
H14A C14 H14C . . 109.5 ?
H14B C14 H14C . . 109.5 ?
N3 C15 H15A . . 109.5 ?
N3 C15 H15B . . 109.5 ?
N3 C15 H15C . . 109.5 ?
H15A C15 H15B . . 109.5 ?
H15A C15 H15C . . 109.5 ?
H15B C15 H15C . . 109.5 ?
C16 O1 Zn1 . . 134.4(6) ?
C16 O2 Zn1 . 3_566 130.3(6) ?
O1 C16 O2 . . 120.1(7) ?
O1 C16 C17 . . 121.7(6) ?
O2 C16 C17 . . 118.0(7) ?
C16 C17 H17A . . 109.5 ?
C16 C17 H17B . . 109.5 ?
C16 C17 H17C . . 109.5 ?
H17A C17 H17B . . 109.5 ?
H17A C17 H17C . . 109.5 ?
H17B C17 H17C . . 109.5 ?
Zn1 O1A Zn1 3_566 . 125.1(8) ?
C16A O1A Zn1 . . 129.3(18) ?
O1A C16A O2A . . 112(2) ?
O1A C16A C17A . . 132(3) ?
O2A C16A C17A . . 115(2) ?
C16A C17A H17D . . 109.5 ?
C16A C17A H17E . . 109.5 ?
C16A C17A H17F . . 109.5 ?
H17D C17A H17E . . 109.5 ?
H17D C17A H17F . . 109.5 ?
H17E C17A H17F . . 109.5 ?

loop_
_geom_bond_atom_site_label_1
_geom_bond_atom_site_label_2
_geom_bond_site_symmetry_2
_geom_bond_distance
_geom_bond_publ_flag
Zn1 S1 . 2.3705(17) yes
Zn1 N1 . 2.117(3) yes
Zn1 N4 . 2.159(5) yes
Zn1 O1 . 2.018(5) yes
Zn1 O2 3_566 2.006(5) yes
Zn1 O1A . 2.114(14) yes
Zn1 O1A 3_566 2.052(18) yes
Zn1 O2A 3_566 2.410(18) yes
S1 C13 . 1.733(5) ?
N1 N2 . 1.350(5) ?
N1 C12 . 1.298(6) ?
N2 C13 . 1.334(6) ?
N3 C13 . 1.342(7) ?
N3 C14 . 1.438(8) ?
N3 C15 . 1.459(7) ?
N4 C1 . 1.327(7) ?
N4 C5 . 1.336(7) ?
C1 C2 . 1.382(8) ?
C1 C12 . 1.485(6) ?
C2 H2 . 0.9300 ?
C2 C3 . 1.383(8) ?
C3 H3 . 0.9300 ?
C3 C4 . 1.352(11) ?
C4 H4 . 0.9300 ?
C4 C5 . 1.397(11) ?
C5 H5 . 0.9300 ?
C6 C7 . 1.392(6) ?
C6 C11 . 1.387(7) ?
C6 C12 . 1.485(6) ?
C7 H7 . 0.9300 ?
C7 C8 . 1.383(7) ?
C8 H8 . 0.9300 ?
C8 C9 . 1.375(11) ?
C9 H9 . 0.9300 ?
C9 C10 . 1.365(12) ?
C10 H10 . 0.9300 ?
C10 C11 . 1.394(9) ?
C11 H11 . 0.9300 ?
C14 H14A . 0.9600 ?
C14 H14B . 0.9600 ?
C14 H14C . 0.9600 ?
C15 H15A . 0.9600 ?
C15 H15B . 0.9600 ?
C15 H15C . 0.9600 ?
O1 C16 . 1.237(9) ?
O2 C16 . 1.262(8) ?
C16 C17 . 1.488(10) ?
C17 H17A . 0.9600 ?
C17 H17B . 0.9600 ?
C17 H17C . 0.9600 ?
O1A C16A . 1.24(2) ?
O2A C16A . 1.26(2) ?
C16A C17A . 1.46(2) ?
C17A H17D . 0.9600 ?
C17A H17E . 0.9600 ?
C17A H17F . 0.9600 ?

loop_
_geom_hbond_atom_site_label_D
_geom_hbond_atom_site_label_H
_geom_hbond_atom_site_label_A
_geom_hbond_site_symmetry_A
_geom_hbond_distance_DH
_geom_hbond_distance_HA
_geom_hbond_distance_DA
_geom_hbond_angle_DHA
_geom_hbond_publ_flag
C14 H14B S1 4_566 0.96 3.00 3.832(7) 146.1 yes
C14 H14B O2A 2_546 0.96 2.65 3.36(2) 131.1 yes
C17 H17C O1 3_567 0.96 2.57 3.493(9) 160.2 yes

loop_
_geom_torsion_atom_site_label_1
_geom_torsion_atom_site_label_2
_geom_torsion_atom_site_label_3
_geom_torsion_atom_site_label_4
_geom_torsion_site_symmetry_1
_geom_torsion_site_symmetry_2
_geom_torsion_site_symmetry_3
_geom_torsion_site_symmetry_4
_geom_torsion
_geom_torsion_publ_flag
Zn1 S1 C13 N2 . . . . 1.8(4) ?
Zn1 S1 C13 N3 . . . . -178.0(4) ?
Zn1 N1 N2 C13 . . . . 6.3(5) ?
Zn1 N1 C12 C1 . . . . -10.1(5) ?
Zn1 N1 C12 C6 . . . . 172.9(3) ?
Zn1 N4 C1 C2 . . . . -179.3(4) ?
Zn1 N4 C1 C12 . . . . 4.1(5) ?
Zn1 N4 C5 C4 . . . . 179.5(5) ?
Zn1 O1 C16 O2 . . . . 51.2(18) ?
Zn1 O1 C16 C17 . . . . -133.0(9) ?
Zn1 O2 C16 O1 3_566 . . . 15.9(18) ?
Zn1 O2 C16 C17 3_566 . . . -160.0(7) ?
Zn1 O1A C16A O2A . . . . 169(2) ?
Zn1 O1A C16A O2A 3_566 . . . -7(5) ?
Zn1 O1A C16A C17A . . . . -2(8) ?
Zn1 O1A C16A C17A 3_566 . . . -178(5) ?
Zn1 O2A C16A O1A 3_566 . . . 5(4) ?
Zn1 O2A C16A C17A 3_566 . . . 178(4) ?
N1 N2 C13 S1 . . . . -5.2(6) ?
N1 N2 C13 N3 . . . . 174.7(4) ?
N2 N1 C12 C1 . . . . 176.3(4) ?
N2 N1 C12 C6 . . . . -0.8(6) ?
N4 C1 C2 C3 . . . . -0.5(9) ?
N4 C1 C12 N1 . . . . 3.8(6) ?
N4 C1 C12 C6 . . . . -179.1(4) ?
C1 N4 C5 C4 . . . . -1.4(8) ?
C1 C2 C3 C4 . . . . -0.8(11) ?
C2 C1 C12 N1 . . . . -172.7(5) ?
C2 C1 C12 C6 . . . . 4.5(7) ?
C2 C3 C4 C5 . . . . 1.0(11) ?
C3 C4 C5 N4 . . . . 0.1(10) ?
C5 N4 C1 C2 . . . . 1.6(8) ?
C5 N4 C1 C12 . . . . -175.0(5) ?
C6 C7 C8 C9 . . . . 1.4(8) ?
C7 C6 C11 C10 . . . . 0.9(7) ?
C7 C6 C12 N1 . . . . 50.6(6) ?
C7 C6 C12 C1 . . . . -126.3(5) ?
C7 C8 C9 C10 . . . . 1.1(9) ?
C8 C9 C10 C11 . . . . -2.6(9) ?
C9 C10 C11 C6 . . . . 1.6(8) ?
C11 C6 C7 C8 . . . . -2.4(7) ?
C11 C6 C12 N1 . . . . -130.3(5) ?
C11 C6 C12 C1 . . . . 52.8(6) ?
C12 N1 N2 C13 . . . . 179.7(4) ?
C12 C1 C2 C3 . . . . 175.9(6) ?
C12 C6 C7 C8 . . . . 176.7(4) ?
C12 C6 C11 C10 . . . . -178.2(4) ?
C14 N3 C13 S1 . . . . 173.9(4) ?
C14 N3 C13 N2 . . . . -5.9(8) ?
C15 N3 C13 S1 . . . . -2.0(8) ?
C15 N3 C13 N2 . . . . 178.2(6) ?

loop_
_twin_individual_id
_twin_individual_mass_fraction_refined
_twin_individual_twin_matrix_11
_twin_individual_twin_matrix_12
_twin_individual_twin_matrix_13
_twin_individual_twin_matrix_21
_twin_individual_twin_matrix_22
_twin_individual_twin_matrix_23
_twin_individual_twin_matrix_31
_twin_individual_twin_matrix_32
_twin_individual_twin_matrix_33
1 0.525(3) 1.0000 0.0000 0.0000 0.0000 1.0000 0.0000 0.0000 0.0000 1.0000
2 0.475(3) -0.9996 0.0101 0.0086 0.0338 1.0001 -0.0425 -0.0055 -0.0081 -1.0007
